data_2237706
loop_
_publ_author_name
'Zhao, Dan'
'Li, Fei Fei'
'Liang, Peng'
'Ren, Jun-Ran'
'Qiu, Shen'

_publ_section_title
;
 Poly[\m-aqua-aqua-\m~4~-naphthalene-1,8-dicarboxylato-barium]: a layer
 structure
;
_journal_coeditor_code SU2556
_journal_issue 4
_journal_name_full 'Acta Crystallographica Section E'
_journal_page_first m219
_journal_page_last m220
_journal_paper_doi 10.1107/S1600536813006259
_journal_volume 69
_journal_year 2013
_chemical_formula_iupac '[Ba (C12 H6 O4) (H2 O)2]'
_chemical_formula_moiety 'C12 H8 Ba O5'
_chemical_formula_sum 'C12 H8 Ba O5'
_chemical_formula_weight 369.52
_chemical_name_systematic
;
Poly[\m-aqua-aqua-\m~4~-naphthalene-1,8-dicarboxylato-barium]
;
_space_group_IT_number 73
_symmetry_cell_setting orthorhombic
_symmetry_space_group_name_Hall '-I 2b 2c'
_symmetry_space_group_name_H-M 'I b c a'
_atom_sites_solution_hydrogens geom
_atom_sites_solution_primary direct
_atom_sites_solution_secondary difmap
_audit_creation_method SHELXL-97
_cell_angle_alpha 90.00
_cell_angle_beta 90.00
_cell_angle_gamma 90.00
_cell_formula_units_Z 8
_cell_length_a 8.9643(11)
_cell_length_b 30.539(6)
_cell_length_c 8.9625(12)
_cell_measurement_reflns_used 2836
_cell_measurement_temperature 296(2)
_cell_measurement_theta_max 27.05
_cell_measurement_theta_min 2.67
_cell_volume 2453.6(7)
_computing_cell_refinement 'SAINT (Bruker, 2008)'
_computing_data_collection 'APEX2 (Bruker, 2008)'
_computing_data_reduction 'SAINT (Bruker, 2008)'
_computing_molecular_graphics 'Mercury (Macrae <i>et al.</i>, 2008)'
_computing_publication_material 'SHELXTL (Sheldrick, 2008)'
_computing_structure_refinement 'SHELXL97 (Sheldrick, 2008)'
_computing_structure_solution 'SHELXS97 (Sheldrick, 2008)'
_diffrn_ambient_temperature 296(2)
_diffrn_detector_area_resol_mean 83.33
_diffrn_measured_fraction_theta_full 0.988
_diffrn_measured_fraction_theta_max 0.988
_diffrn_measurement_device_type 'Bruker APEXII CCD area-detector'
_diffrn_measurement_method '\w scans'
_diffrn_radiation_monochromator graphite
_diffrn_radiation_source 'fine-focus sealed tube'
_diffrn_radiation_type MoK\a
_diffrn_radiation_wavelength 0.71073
_diffrn_reflns_av_R_equivalents 0.0346
_diffrn_reflns_av_sigmaI/netI 0.0253
_diffrn_reflns_limit_h_max 5
_diffrn_reflns_limit_h_min -11
_diffrn_reflns_limit_k_max 38
_diffrn_reflns_limit_k_min -40
_diffrn_reflns_limit_l_max 10
_diffrn_reflns_limit_l_min -11
_diffrn_reflns_number 7968
_diffrn_reflns_theta_full 28.39
_diffrn_reflns_theta_max 28.39
_diffrn_reflns_theta_min 1.33
_exptl_absorpt_coefficient_mu 3.246
_exptl_absorpt_correction_T_max 0.8545
_exptl_absorpt_correction_T_min 0.5629
_exptl_absorpt_correction_type multi-scan
_exptl_absorpt_process_details '(SADABS; Sheldrick, 1996)'
_exptl_crystal_colour colourless
_exptl_crystal_density_diffrn 2.001
_exptl_crystal_density_method 'not measured'
_exptl_crystal_description prism
_exptl_crystal_F_000 1408
_exptl_crystal_size_max 0.20
_exptl_crystal_size_mid 0.05
_exptl_crystal_size_min 0.05
_refine_diff_density_max 0.536
_refine_diff_density_min -0.569
_refine_ls_extinction_method none
_refine_ls_goodness_of_fit_ref 1.054
_refine_ls_hydrogen_treatment constr
_refine_ls_matrix_type full
_refine_ls_number_parameters 85
_refine_ls_number_reflns 1511
_refine_ls_number_restraints 0
_refine_ls_restrained_S_all 1.054
_refine_ls_R_factor_all 0.0238
_refine_ls_R_factor_gt 0.0193
_refine_ls_shift/su_max 0.001
_refine_ls_shift/su_mean 0.000
_refine_ls_structure_factor_coef Fsqd
_refine_ls_weighting_details 'calc w=1/[\s^2^(Fo^2^)+(0.0197P)^2^+0.1976P] where P=(Fo^2^+2Fc^2^)/3'
_refine_ls_weighting_scheme calc
_refine_ls_wR_factor_gt 0.0419
_refine_ls_wR_factor_ref 0.0433
_reflns_number_gt 1344
_reflns_number_total 1511
_reflns_threshold_expression I>2sigma(I)
_cod_data_source_file su2556.cif
_cod_data_source_block I
_cod_database_code 2237706
_cod_database_fobs_code 2237706

loop_
_symmetry_equiv_pos_as_xyz
'x, y, z'
'-x, -y+1/2, z'
'x, -y, -z+1/2'
'-x+1/2, y, -z'
'x+1/2, y+1/2, z+1/2'
'-x+1/2, -y+1, z+1/2'
'x+1/2, -y+1/2, -z+1'
'-x+1, y+1/2, -z+1/2'
'-x, -y, -z'
'x, y-1/2, -z'
'-x, y, z-1/2'
'x-1/2, -y, z'
'-x+1/2, -y+1/2, -z+1/2'
'x+1/2, y, -z+1/2'
'-x+1/2, y+1/2, z'
'x, -y+1/2, z+1/2'

loop_
_atom_site_type_symbol
_atom_site_label
_atom_site_fract_x
_atom_site_fract_y
_atom_site_fract_z
_atom_site_U_iso_or_equiv
_atom_site_adp_type
_atom_site_calc_flag
_atom_site_refinement_flags
_atom_site_occupancy
_atom_site_symmetry_multiplicity
Ba Ba1 0.61452(2) 0.0000 0.2500 0.02892(7) Uani d S 1 2
O O1 0.4190(2) 0.05878(6) 0.5240(3) 0.0360(5) Uani d . 1 1
C C1 0.3754(3) 0.07360(9) 0.4035(4) 0.0236(6) Uani d . 1 1
O O2 0.3671(2) 0.05119(7) 0.2858(2) 0.0341(5) Uani d . 1 1
C C2 0.3410(3) 0.12190(9) 0.3935(3) 0.0253(6) Uani d . 1 1
O O3 0.7500 -0.04396(9) 0.0000 0.0418(8) Uani d S 1 2
H H3 0.7197 -0.0594 -0.0742 0.050 Uiso d R 1 1
C C3 0.2500 0.14342(12) 0.5000 0.0239(8) Uani d S 1 2
C C4 0.2500 0.19041(12) 0.5000 0.0324(10) Uani d S 1 2
C C5 0.3323(4) 0.21277(11) 0.3902(5) 0.0486(10) Uani d . 1 1
H H5 0.3325 0.2432 0.3899 0.058 Uiso calc R 1 1
C C6 0.4105(4) 0.19121(11) 0.2860(4) 0.0527(10) Uani d . 1 1
H H6 0.4610 0.2067 0.2123 0.063 Uiso calc R 1 1
C C7 0.4163(4) 0.14507(10) 0.2877(3) 0.0386(8) Uani d . 1 1
H H7 0.4720 0.1303 0.2160 0.046 Uiso calc R 1 1

loop_
_atom_site_aniso_label
_atom_site_aniso_U_11
_atom_site_aniso_U_22
_atom_site_aniso_U_33
_atom_site_aniso_U_12
_atom_site_aniso_U_13
_atom_site_aniso_U_23
Ba1 0.01894(11) 0.03182(12) 0.03599(14) 0.000 0.000 0.00999(13)
O1 0.0321(12) 0.0315(11) 0.0445(13) 0.0027(9) -0.0065(10) 0.0124(10)
C1 0.0140(12) 0.0213(14) 0.0356(16) -0.0012(10) 0.0042(11) -0.0009(12)
O2 0.0330(11) 0.0314(11) 0.0380(14) -0.0029(8) 0.0096(8) -0.0132(9)
C2 0.0279(15) 0.0225(15) 0.0255(15) -0.0033(12) -0.0016(11) -0.0004(12)
O3 0.0412(19) 0.0472(18) 0.037(2) 0.000 -0.0162(15) 0.000
C3 0.025(2) 0.0220(19) 0.025(2) 0.000 -0.0046(16) 0.000
C4 0.034(2) 0.022(2) 0.041(3) 0.000 -0.0010(19) 0.000
C5 0.061(2) 0.0203(17) 0.065(3) -0.0016(16) 0.0042(19) 0.0087(16)
C6 0.067(2) 0.0326(18) 0.058(3) -0.0034(16) 0.0213(19) 0.0164(15)
C7 0.0463(18) 0.0366(17) 0.033(2) -0.0007(14) 0.0128(13) 0.0060(13)

loop_
_atom_type_symbol
_atom_type_description
_atom_type_scat_dispersion_real
_atom_type_scat_dispersion_imag
_atom_type_scat_source
C C 0.0033 0.0016 'International Tables Vol C Tables 4.2.6.8 and 6.1.1.4'
Ba Ba -0.3244 2.2819 'International Tables Vol C Tables 4.2.6.8 and 6.1.1.4'
O O 0.0106 0.0060 'International Tables Vol C Tables 4.2.6.8 and 6.1.1.4'
H H 0.0000 0.0000 'International Tables Vol C Tables 4.2.6.8 and 6.1.1.4'

loop_
_geom_angle_atom_site_label_1
_geom_angle_atom_site_label_2
_geom_angle_atom_site_label_3
_geom_angle_site_symmetry_1
_geom_angle_site_symmetry_3
_geom_angle
O1 Ba1 O1 11_655 9_656 167.34(9)
O1 Ba1 O2 11_655 3 101.55(6)
O1 Ba1 O2 9_656 3 67.71(6)
O1 Ba1 O2 11_655 . 67.71(6)
O1 Ba1 O2 9_656 . 101.55(6)
O2 Ba1 O2 3 . 71.48(8)
O1 Ba1 O2 11_655 14 68.40(6)
O1 Ba1 O2 9_656 14 123.25(6)
O2 Ba1 O2 3 14 166.59(9)
O2 Ba1 O2 . 14 110.74(7)
O1 Ba1 O2 11_655 12_655 123.25(6)
O1 Ba1 O2 9_656 12_655 68.40(6)
O2 Ba1 O2 3 12_655 110.74(7)
O2 Ba1 O2 . 12_655 166.59(9)
O2 Ba1 O2 14 12_655 70.35(8)
O1 Ba1 O3 11_655 6_645 108.54(7)
O1 Ba1 O3 9_656 6_645 77.00(7)
O2 Ba1 O3 3 6_645 134.45(5)
O2 Ba1 O3 . 6_645 89.09(5)
O2 Ba1 O3 14 6_645 58.83(5)
O2 Ba1 O3 12_655 6_645 80.11(6)
O1 Ba1 O3 11_655 . 77.00(7)
O1 Ba1 O3 9_656 . 108.54(7)
O2 Ba1 O3 3 . 89.09(5)
O2 Ba1 O3 . . 134.45(5)
O2 Ba1 O3 14 . 80.11(6)
O2 Ba1 O3 12_655 . 58.83(5)
O3 Ba1 O3 6_645 . 130.13(3)
O1 Ba1 C1 11_655 3 93.75(7)
O1 Ba1 C1 9_656 3 78.20(7)
O2 Ba1 C1 3 3 20.22(6)
O2 Ba1 C1 . 3 85.06(6)
O2 Ba1 C1 14 3 147.38(7)
O2 Ba1 C1 12_655 3 100.91(6)
O3 Ba1 C1 6_645 3 152.80(6)
O3 Ba1 C1 . 3 69.07(6)
O1 Ba1 C1 11_655 . 78.20(7)
O1 Ba1 C1 9_656 . 93.75(7)
O2 Ba1 C1 3 . 85.06(6)
O2 Ba1 C1 . . 20.22(6)
O2 Ba1 C1 14 . 100.91(6)
O2 Ba1 C1 12_655 . 147.38(7)
O3 Ba1 C1 6_645 . 69.07(6)
O3 Ba1 C1 . . 152.80(6)
C1 Ba1 C1 3 . 101.74(9)
O1 Ba1 Ba1 11_655 14_455 83.67(4)
O1 Ba1 Ba1 9_656 14_455 83.67(4)
O2 Ba1 Ba1 3 14_455 35.74(4)
O2 Ba1 Ba1 . 14_455 35.74(4)
O2 Ba1 Ba1 14 14_455 144.82(4)
O2 Ba1 Ba1 12_655 14_455 144.82(4)
O3 Ba1 Ba1 6_645 14_455 114.937(13)
O3 Ba1 Ba1 . 14_455 114.937(13)
C1 Ba1 Ba1 3 14_455 50.87(4)
C1 Ba1 Ba1 . 14_455 50.87(4)
O1 Ba1 Ba1 11_655 14 96.33(4)
O1 Ba1 Ba1 9_656 14 96.33(4)
O2 Ba1 Ba1 3 14 144.26(4)
O2 Ba1 Ba1 . 14 144.26(4)
O2 Ba1 Ba1 14 14 35.18(4)
O2 Ba1 Ba1 12_655 14 35.18(4)
O3 Ba1 Ba1 6_645 14 65.063(13)
O3 Ba1 Ba1 . 14 65.063(13)
C1 Ba1 Ba1 3 14 129.13(4)
C1 Ba1 Ba1 . 14 129.13(4)
Ba1 Ba1 Ba1 14_455 14 180.0
C1 O1 Ba1 . 9_656 149.05(19)
O1 C1 O2 . . 123.5(3)
O1 C1 C2 . . 118.3(3)
O2 C1 C2 . . 118.0(3)
O1 C1 Ba1 . . 84.93(16)
O2 C1 Ba1 . . 48.58(13)
C2 C1 Ba1 . . 138.71(18)
C1 O2 Ba1 . . 111.20(16)
C1 O2 Ba1 . 14_455 116.85(16)
Ba1 O2 Ba1 . 14_455 109.08(7)
C7 C2 C3 . . 120.9(3)
C7 C2 C1 . . 116.6(3)
C3 C2 C1 . . 122.1(3)
Ba1 O3 Ba1 6_644 . 124.44(10)
Ba1 O3 H3 6_644 . 77.7
Ba1 O3 H3 . . 136.4
C2 C3 C2 . 4_556 124.8(3)
C2 C3 C4 . . 117.62(17)
C2 C3 C4 4_556 . 117.62(17)
C5 C4 C5 4_556 . 121.9(4)
C5 C4 C3 4_556 . 119.0(2)
C5 C4 C3 . . 119.0(2)
C6 C5 C4 . . 121.6(3)
C6 C5 H5 . . 119.2
C4 C5 H5 . . 119.2
C5 C6 C7 . . 120.2(3)
C5 C6 H6 . . 119.9
C7 C6 H6 . . 119.9
C2 C7 C6 . . 120.5(3)
C2 C7 H7 . . 119.7
C6 C7 H7 . . 119.7

loop_
_geom_bond_atom_site_label_1
_geom_bond_atom_site_label_2
_geom_bond_site_symmetry_2
_geom_bond_distance
Ba1 O1 11_655 2.723(2)
Ba1 O1 9_656 2.723(2)
Ba1 O2 3 2.7324(19)
Ba1 O2 . 2.7324(19)
Ba1 O2 14 2.7703(19)
Ba1 O2 12_655 2.7703(19)
Ba1 O3 6_645 2.8806(14)
Ba1 O3 . 2.8806(14)
O1 C1 . 1.234(4)
O1 Ba1 9_656 2.723(2)
C1 O2 . 1.259(4)
C1 C2 . 1.509(4)
O2 Ba1 14_455 2.7703(19)
C2 C7 . 1.362(4)
C2 C3 . 1.417(3)
O3 Ba1 6_644 2.8806(14)
O3 H3 . 0.8587
C3 C2 4_556 1.417(3)
C3 C4 . 1.435(5)
C4 C5 4_556 1.407(4)
C4 C5 . 1.407(4)
C5 C6 . 1.341(5)
C5 H5 . 0.9300
C6 C7 . 1.410(4)
C6 H6 . 0.9300
C7 H7 . 0.9300

loop_
_geom_hbond_atom_site_label_D
_geom_hbond_atom_site_label_H
_geom_hbond_atom_site_label_A
_geom_hbond_site_symmetry_A
_geom_hbond_distance_DH
_geom_hbond_distance_HA
_geom_hbond_distance_DA
_geom_hbond_angle_DHA
O3 H3 O2 9_655 0.86 2.07 2.777(2) 140
